data_7130584
loop_
_publ_author_name
'Andrews, Ryan'
'De Backere, John'
'Stephan, Douglas W.'

_publ_section_title
;
 Synthesis and reactivity of donor stabilized thionylium (SO2+) dications
;
_journal_name_full 'Chemical Communications'
_journal_paper_doi 10.1039/D2CC04129D
_journal_year 2022
_chemical_formula_moiety '0.5(C36 H30 O P2), C F3 O3 S'
_chemical_formula_sum 'C19 H15 F3 O3.5 P S'
_chemical_formula_weight 419.34
_space_group_crystal_system triclinic
_space_group_IT_number 2
_space_group_name_Hall '-P 1'
_space_group_name_H-M_alt 'P -1'
_atom_sites_solution_hydrogens geom
_audit_creation_date 2022-07-13
_audit_creation_method
;
Olex2 1.3
(compiled 2020.11.12 svn.r5f609507 for OlexSys, GUI svn.r6408)
;
_audit_update_record
;
2022-07-13 deposited with the CCDC.	2022-08-19 downloaded from the CCDC.
;
_cell_angle_alpha 94.582(4)
_cell_angle_beta 93.015(4)
_cell_angle_gamma 98.970(4)
_cell_formula_units_Z 4
_cell_length_a 8.6157(9)
_cell_length_b 11.1675(11)
_cell_length_c 19.509(2)
_cell_measurement_reflns_used 4977
_cell_measurement_temperature 150.0
_cell_measurement_theta_max 27.73
_cell_measurement_theta_min 2.551
_cell_volume 1844.2(3)
_computing_cell_refinement 'SAINT V8.38A (Bruker, 2018)'
_computing_data_reduction 'SAINT V8.38A (Bruker, 2018)'
_computing_molecular_graphics 'Olex2 1.3 (Dolomanov et al., 2009)'
_computing_publication_material 'Olex2 1.3 (Dolomanov et al., 2009)'
_computing_structure_refinement 'XL  (Sheldrick, 2008)'
_computing_structure_solution 'olex2.solve 1.3 (Bourhis et al., 2015)'
_diffrn_ambient_temperature 150.0
_diffrn_measured_fraction_theta_full 0.999
_diffrn_measured_fraction_theta_max 0.994
_diffrn_measurement_device_type 'Bruker APEX-II CCD'
_diffrn_measurement_method '\f and \w scans'
_diffrn_radiation_type MoK\a
_diffrn_radiation_wavelength 0.71073
_diffrn_reflns_av_R_equivalents 0.0572
_diffrn_reflns_av_unetI/netI 0.0693
_diffrn_reflns_Laue_measured_fraction_full 0.999
_diffrn_reflns_Laue_measured_fraction_max 0.994
_diffrn_reflns_limit_h_max 11
_diffrn_reflns_limit_h_min -11
_diffrn_reflns_limit_k_max 15
_diffrn_reflns_limit_k_min -15
_diffrn_reflns_limit_l_max 27
_diffrn_reflns_limit_l_min -27
_diffrn_reflns_number 32039
_diffrn_reflns_point_group_measured_fraction_full 0.999
_diffrn_reflns_point_group_measured_fraction_max 0.994
_diffrn_reflns_theta_full 25.242
_diffrn_reflns_theta_max 29.628
_diffrn_reflns_theta_min 2.210
_exptl_absorpt_coefficient_mu 0.312
_exptl_absorpt_correction_T_max 0.7461
_exptl_absorpt_correction_T_min 0.7014
_exptl_absorpt_correction_type multi-scan
_exptl_absorpt_process_details
;
SADABS-2016/2 (Bruker,2016/2) was used for absorption correction.
wR2(int) was 0.0589 before and 0.0525 after correction.
The Ratio of minimum to maximum transmission is 0.9401.
The \l/2 correction factor is Not present.
;
_exptl_crystal_colour colourless
_exptl_crystal_colour_primary colourless
_exptl_crystal_density_diffrn 1.510
_exptl_crystal_description Shard
_exptl_crystal_F_000 860
_exptl_crystal_size_max 0.11
_exptl_crystal_size_mid 0.11
_exptl_crystal_size_min 0.09
_refine_diff_density_max 0.449
_refine_diff_density_min -0.389
_refine_diff_density_rms 0.069
_refine_ls_extinction_method none
_refine_ls_goodness_of_fit_ref 1.021
_refine_ls_hydrogen_treatment constr
_refine_ls_matrix_type full
_refine_ls_number_parameters 496
_refine_ls_number_reflns 10326
_refine_ls_number_restraints 0
_refine_ls_restrained_S_all 1.021
_refine_ls_R_factor_all 0.0900
_refine_ls_R_factor_gt 0.0469
_refine_ls_shift/su_max 0.001
_refine_ls_shift/su_mean 0.000
_refine_ls_structure_factor_coef Fsqd
_refine_ls_weighting_details 'w=1/[\s^2^(Fo^2^)+(0.0506P)^2^] where P=(Fo^2^+2Fc^2^)/3'
_refine_ls_weighting_scheme calc
_refine_ls_wR_factor_gt 0.1014
_refine_ls_wR_factor_ref 0.1178
_reflns_Friedel_coverage 0.000
_reflns_number_gt 6605
_reflns_number_total 10326
_reflns_threshold_expression 'I > 2\s(I)'
_cod_data_source_file d2cc04129d2.cif
_cod_data_source_block ra042_tri_a
_cod_original_formula_sum 'C19 H15 F3 O3.50 P S'
_cod_database_code 7130584
_shelx_shelxl_version_number 2018/3
_shelx_space_group_comment
;
The symmetry employed for this shelxl refinement is uniquely defined
by the following loop, which should always be used as a source of
symmetry information in preference to the above space-group names.
They are only intended as comments.
;
_shelx_estimated_absorpt_t_max 0.972
_shelx_estimated_absorpt_t_min 0.966
_olex2_refinement_description
;
1. Fixed Uiso
 At 1.2 times of:
  All C(H) groups
2.a Aromatic/amide H refined with riding coordinates:
 C00O(H00O), C00P(H00P), C00Q(H00Q), C00R(H00R), C00S(H00S), C00T(H00T),
 C00U(H00U), C00V(H00V), C00W(H00W), C00Y(H00Y), C00Z(H00Z), C010(H010),
 C011(H011), C012(H012), C013(H013), C014(H014), C016(H016), C017(H017),
 C018(H018), C019(H019), C01A(H01A), C01B(H01B), C01C(H01C), C01D(H01D),
 C01E(H01E), C01F(H01F), C01G(H01G), C01H(H01H), C01I(H01I), C01J(H01J)
;
_olex2_submission_special_instructions 'No special instructions were received'

loop_
_space_group_symop_operation_xyz
'x, y, z'
'-x, -y, -z'

loop_
_atom_site_label
_atom_site_type_symbol
_atom_site_fract_x
_atom_site_fract_y
_atom_site_fract_z
_atom_site_U_iso_or_equiv
_atom_site_adp_type
_atom_site_occupancy
_atom_site_site_symmetry_order
_atom_site_calc_flag
_atom_site_refinement_flags_posn
_atom_site_refinement_flags_adp
_atom_site_refinement_flags_occupancy
_atom_site_disorder_assembly
_atom_site_disorder_group
P001 P 0.46074(6) 0.27648(4) 0.82220(2) 0.01663(11) Uani 1 1 d . . . . .
S002 S 0.29605(6) 0.79573(5) 0.56831(3) 0.02295(12) Uani 1 1 d . . . . .
S003 S 0.75839(6) 0.75933(4) 0.92394(3) 0.02344(12) Uani 1 1 d . . . . .
P004 P 0.58679(6) 0.28383(4) 0.67355(2) 0.01685(11) Uani 1 1 d . . . . .
F005 F 0.49352(15) 0.81477(12) 0.67709(6) 0.0401(3) Uani 1 1 d . . . . .
F006 F 0.53132(15) 0.72834(12) 0.82604(7) 0.0414(3) Uani 1 1 d . . . . .
F007 F 0.32948(16) 0.64787(12) 0.66432(7) 0.0465(4) Uani 1 1 d . . . . .
F008 F 0.68916(16) 0.89812(12) 0.82847(7) 0.0445(4) Uani 1 1 d . . . . .
F009 F 0.52284(16) 0.67487(13) 0.59900(7) 0.0456(4) Uani 1 1 d . . . . .
O00A O 0.50316(16) 0.28647(13) 0.74448(7) 0.0270(3) Uani 1 1 d . . . . .
F00B F 0.51736(17) 0.87271(14) 0.90419(8) 0.0519(4) Uani 1 1 d . . . . .
O00C O 0.84207(18) 0.69318(14) 0.87547(8) 0.0351(4) Uani 1 1 d . . . . .
O00D O 0.84941(18) 0.86890(14) 0.95846(8) 0.0369(4) Uani 1 1 d . . . . .
O00E O 0.66241(18) 0.68504(14) 0.96752(8) 0.0343(4) Uani 1 1 d . . . . .
O00F O 0.19696(19) 0.85706(14) 0.61122(8) 0.0397(4) Uani 1 1 d . . . . .
O00G O 0.41127(18) 0.87389(14) 0.53507(8) 0.0374(4) Uani 1 1 d . . . . .
O00H O 0.21510(19) 0.69032(14) 0.52647(8) 0.0410(4) Uani 1 1 d . . . . .
C00I C 0.6355(2) 0.28776(17) 0.87501(10) 0.0195(4) Uani 1 1 d . . . . .
C00J C 0.4276(2) 0.27002(17) 0.61092(9) 0.0197(4) Uani 1 1 d . . . . .
C00K C 0.3583(2) 0.40016(17) 0.83960(10) 0.0205(4) Uani 1 1 d . . . . .
C00L C 0.7157(2) 0.42399(17) 0.67378(9) 0.0180(4) Uani 1 1 d . . . . .
C00M C 0.3380(2) 0.13455(17) 0.82491(10) 0.0192(4) Uani 1 1 d . . . . .
C00N C 0.6981(2) 0.16383(17) 0.67116(10) 0.0202(4) Uani 1 1 d . . . . .
C00O C 0.6952(2) 0.52883(17) 0.71366(10) 0.0223(4) Uani 1 1 d . . . . .
H00O H 0.612262 0.526881 0.743986 0.027 Uiso 1 1 calc R U . . .
C00P C 0.3844(2) 0.47152(17) 0.90175(11) 0.0238(4) Uani 1 1 d . . . . .
H00P H 0.459464 0.455532 0.935871 0.029 Uiso 1 1 calc R U . . .
C00Q C 0.2399(2) 0.12408(18) 0.87946(10) 0.0265(5) Uani 1 1 d . . . . .
H00Q H 0.240074 0.191341 0.912527 0.032 Uiso 1 1 calc R U . . .
C00R C 0.8368(2) 0.42685(19) 0.62843(10) 0.0253(4) Uani 1 1 d . . . . .
H00R H 0.850753 0.355052 0.601501 0.030 Uiso 1 1 calc R U . . .
C00S C 0.1411(2) -0.08251(18) 0.83621(11) 0.0265(5) Uani 1 1 d . . . . .
H00S H 0.071371 -0.156376 0.839298 0.032 Uiso 1 1 calc R U . . .
C00T C 0.3406(2) 0.03529(18) 0.77709(10) 0.0228(4) Uani 1 1 d . . . . .
H00T H 0.409949 0.041676 0.740797 0.027 Uiso 1 1 calc R U . . .
C00U C 0.6762(2) 0.07175(18) 0.61798(11) 0.0256(4) Uani 1 1 d . . . . .
H00U H 0.594870 0.067988 0.582687 0.031 Uiso 1 1 calc R U . . .
C00V C 0.2407(2) -0.07280(18) 0.78316(11) 0.0264(5) Uani 1 1 d . . . . .
H00V H 0.240923 -0.140669 0.750551 0.032 Uiso 1 1 calc R U . . .
C00W C 0.7398(2) 0.39774(19) 0.88414(10) 0.0245(4) Uani 1 1 d . . . . .
H00W H 0.713901 0.467592 0.864232 0.029 Uiso 1 1 calc R U . . .
C00X C 0.4163(2) 0.73014(19) 0.63006(11) 0.0270(5) Uani 1 1 d . . . . .
C00Y C 0.9359(2) 0.53547(19) 0.62331(11) 0.0295(5) Uani 1 1 d . . . . .
H00Y H 1.017487 0.538701 0.592278 0.035 Uiso 1 1 calc R U . . .
C00Z C 0.7978(2) 0.63631(18) 0.70838(11) 0.0267(5) Uani 1 1 d . . . . .
H00Z H 0.786373 0.708077 0.735949 0.032 Uiso 1 1 calc R U . . .
C010 C 0.4066(2) 0.37155(19) 0.57648(11) 0.0278(5) Uani 1 1 d . . . . .
H010 H 0.484009 0.442776 0.582133 0.033 Uiso 1 1 calc R U . . .
C011 C 0.1422(2) 0.01495(19) 0.88509(11) 0.0289(5) Uani 1 1 d . . . . .
H011 H 0.075933 0.006822 0.922406 0.035 Uiso 1 1 calc R U . . .
C012 C 0.3154(2) 0.1645(2) 0.60175(11) 0.0296(5) Uani 1 1 d . . . . .
H012 H 0.330294 0.094838 0.624671 0.036 Uiso 1 1 calc R U . . .
C013 C 0.8195(2) 0.1710(2) 0.72280(11) 0.0298(5) Uani 1 1 d . . . . .
H013 H 0.834656 0.235300 0.758649 0.036 Uiso 1 1 calc R U . . .
C014 C 0.6722(3) 0.18514(19) 0.90482(11) 0.0313(5) Uani 1 1 d . . . . .
H014 H 0.600400 0.110782 0.899468 0.038 Uiso 1 1 calc R U . . .
C015 C 0.6168(3) 0.8177(2) 0.86819(11) 0.0295(5) Uani 1 1 d . . . . .
C016 C 0.9163(2) 0.63931(19) 0.66330(11) 0.0284(5) Uani 1 1 d . . . . .
H016 H 0.985032 0.713470 0.659703 0.034 Uiso 1 1 calc R U . . .
C017 C 0.8951(3) -0.0082(2) 0.66819(13) 0.0377(6) Uani 1 1 d . . . . .
H017 H 0.963157 -0.067513 0.666923 0.045 Uiso 1 1 calc R U . . .
C018 C 0.7758(3) -0.0152(2) 0.61727(12) 0.0365(6) Uani 1 1 d . . . . .
H018 H 0.761578 -0.079598 0.581526 0.044 Uiso 1 1 calc R U . . .
C019 C 0.9164(3) 0.0842(2) 0.72107(12) 0.0365(6) Uani 1 1 d . . . . .
H019 H 0.998120 0.087664 0.756184 0.044 Uiso 1 1 calc R U . . .
C01A C 0.3004(3) 0.5664(2) 0.91384(13) 0.0372(6) Uani 1 1 d . . . . .
H01A H 0.318309 0.615916 0.956300 0.045 Uiso 1 1 calc R U . . .
C01B C 0.2469(3) 0.4227(2) 0.78944(12) 0.0400(6) Uani 1 1 d . . . . .
H01B H 0.228077 0.373411 0.746909 0.048 Uiso 1 1 calc R U . . .
C01C C 0.1595(3) 0.2647(2) 0.52558(12) 0.0357(6) Uani 1 1 d . . . . .
H01C H 0.066352 0.263432 0.497038 0.043 Uiso 1 1 calc R U . . .
C01D C 0.8811(2) 0.4040(2) 0.92244(11) 0.0344(5) Uani 1 1 d . . . . .
H01D H 0.952274 0.478626 0.929357 0.041 Uiso 1 1 calc R U . . .
C01E C 0.1817(3) 0.1630(2) 0.55862(12) 0.0370(6) Uani 1 1 d . . . . .
H01E H 0.104808 0.091533 0.551707 0.044 Uiso 1 1 calc R U . . .
C01F C 0.2716(3) 0.3674(2) 0.53390(12) 0.0372(6) Uani 1 1 d . . . . .
H01F H 0.256484 0.436327 0.510272 0.045 Uiso 1 1 calc R U . . .
C01G C 0.9184(3) 0.3024(2) 0.95042(13) 0.0413(6) Uani 1 1 d . . . . .
H01G H 1.016816 0.307186 0.975720 0.050 Uiso 1 1 calc R U . . .
C01H C 0.1922(3) 0.5890(2) 0.86501(15) 0.0460(7) Uani 1 1 d . . . . .
H01H H 0.135211 0.654255 0.873798 0.055 Uiso 1 1 calc R U . . .
C01I C 0.1644(3) 0.5181(3) 0.80291(15) 0.0507(8) Uani 1 1 d . . . . .
H01I H 0.088588 0.534807 0.769360 0.061 Uiso 1 1 calc R U . . .
C01J C 0.8162(3) 0.1938(2) 0.94256(13) 0.0425(6) Uani 1 1 d . . . . .
H01J H 0.843608 0.124753 0.962836 0.051 Uiso 1 1 calc R U . . .

loop_
_atom_site_aniso_label
_atom_site_aniso_U_11
_atom_site_aniso_U_22
_atom_site_aniso_U_33
_atom_site_aniso_U_23
_atom_site_aniso_U_13
_atom_site_aniso_U_12
P001 0.0161(2) 0.0175(2) 0.0159(2) 0.00202(19) 0.00056(19) 0.00146(19)
S002 0.0223(3) 0.0236(3) 0.0222(3) 0.0034(2) -0.0017(2) 0.0016(2)
S003 0.0236(3) 0.0221(3) 0.0233(3) 0.0053(2) -0.0020(2) -0.0011(2)
P004 0.0172(2) 0.0180(2) 0.0150(2) 0.00226(19) 0.00032(19) 0.00176(19)
F005 0.0402(8) 0.0498(8) 0.0256(7) -0.0005(6) -0.0100(6) -0.0014(6)
F006 0.0349(7) 0.0513(9) 0.0337(8) 0.0093(7) -0.0121(6) -0.0041(6)
F007 0.0493(9) 0.0438(8) 0.0474(9) 0.0285(7) 0.0011(7) -0.0008(7)
F008 0.0531(9) 0.0365(8) 0.0467(8) 0.0260(7) 0.0033(7) 0.0047(7)
F009 0.0405(8) 0.0500(9) 0.0523(9) 0.0053(7) 0.0030(7) 0.0257(7)
O00A 0.0291(8) 0.0340(8) 0.0181(7) 0.0055(6) 0.0070(6) 0.0021(6)
F00B 0.0480(9) 0.0563(10) 0.0605(10) 0.0125(8) 0.0127(8) 0.0296(8)
O00C 0.0350(9) 0.0326(9) 0.0402(9) 0.0027(7) 0.0042(7) 0.0134(7)
O00D 0.0396(9) 0.0361(9) 0.0279(8) -0.0009(7) -0.0029(7) -0.0128(7)
O00E 0.0374(9) 0.0339(9) 0.0290(8) 0.0136(7) -0.0005(7) -0.0064(7)
O00F 0.0394(9) 0.0388(9) 0.0471(10) 0.0076(8) 0.0134(8) 0.0205(8)
O00G 0.0375(9) 0.0436(10) 0.0301(9) 0.0165(7) 0.0035(7) -0.0039(7)
O00H 0.0397(10) 0.0384(9) 0.0384(10) -0.0064(8) -0.0147(8) -0.0035(7)
C00I 0.0172(9) 0.0200(10) 0.0219(10) 0.0007(8) 0.0000(8) 0.0058(8)
C00J 0.0195(10) 0.0230(10) 0.0165(10) 0.0006(8) -0.0002(8) 0.0047(8)
C00K 0.0179(9) 0.0198(10) 0.0256(11) 0.0078(8) 0.0031(8) 0.0049(8)
C00L 0.0181(9) 0.0191(9) 0.0160(9) 0.0038(8) -0.0008(7) -0.0001(7)
C00M 0.0185(9) 0.0194(9) 0.0195(10) 0.0029(8) 0.0018(8) 0.0013(7)
C00N 0.0190(9) 0.0199(9) 0.0225(10) 0.0056(8) 0.0013(8) 0.0036(8)
C00O 0.0233(10) 0.0216(10) 0.0225(10) 0.0004(8) 0.0032(8) 0.0049(8)
C00P 0.0214(10) 0.0205(10) 0.0305(12) 0.0031(9) 0.0068(9) 0.0039(8)
C00Q 0.0322(12) 0.0234(11) 0.0227(11) -0.0002(9) 0.0076(9) -0.0003(9)
C00R 0.0275(11) 0.0246(10) 0.0240(11) 0.0016(9) 0.0077(9) 0.0026(9)
C00S 0.0231(10) 0.0192(10) 0.0371(13) 0.0093(9) 0.0009(9) -0.0003(8)
C00T 0.0248(10) 0.0224(10) 0.0224(10) 0.0019(8) 0.0058(8) 0.0064(8)
C00U 0.0269(11) 0.0240(11) 0.0256(11) 0.0017(9) 0.0031(9) 0.0031(9)
C00V 0.0324(12) 0.0183(10) 0.0284(12) 0.0004(9) 0.0001(9) 0.0047(9)
C00W 0.0204(10) 0.0276(11) 0.0238(11) 0.0000(9) -0.0008(8) 0.0002(8)
C00X 0.0278(11) 0.0272(11) 0.0265(11) 0.0046(9) 0.0007(9) 0.0054(9)
C00Y 0.0240(11) 0.0326(12) 0.0315(12) 0.0091(10) 0.0058(9) -0.0014(9)
C00Z 0.0332(12) 0.0191(10) 0.0269(11) 0.0012(9) -0.0018(9) 0.0030(9)
C010 0.0284(11) 0.0255(11) 0.0297(12) 0.0038(9) -0.0066(9) 0.0066(9)
C011 0.0276(11) 0.0285(11) 0.0309(12) 0.0075(9) 0.0117(9) -0.0005(9)
C012 0.0290(11) 0.0288(11) 0.0286(12) 0.0045(9) -0.0038(9) -0.0024(9)
C013 0.0292(11) 0.0322(12) 0.0281(12) 0.0002(9) -0.0056(9) 0.0093(9)
C014 0.0354(12) 0.0218(11) 0.0369(13) 0.0002(10) -0.0090(10) 0.0106(9)
C015 0.0305(12) 0.0286(11) 0.0303(12) 0.0084(10) 0.0010(10) 0.0051(9)
C016 0.0257(11) 0.0236(11) 0.0339(12) 0.0098(9) -0.0044(9) -0.0040(9)
C017 0.0326(13) 0.0281(12) 0.0569(16) 0.0082(11) 0.0086(12) 0.0150(10)
C018 0.0397(13) 0.0266(12) 0.0434(14) -0.0042(10) 0.0126(11) 0.0064(10)
C019 0.0304(12) 0.0418(14) 0.0408(14) 0.0088(11) -0.0039(11) 0.0161(11)
C01A 0.0321(12) 0.0251(12) 0.0565(16) 0.0029(11) 0.0201(12) 0.0059(10)
C01B 0.0326(13) 0.0574(16) 0.0338(13) 0.0098(12) -0.0045(11) 0.0184(12)
C01C 0.0228(11) 0.0567(16) 0.0274(12) 0.0001(11) -0.0067(9) 0.0104(11)
C01D 0.0188(11) 0.0483(14) 0.0326(13) -0.0047(11) -0.0007(9) -0.0003(10)
C01E 0.0246(12) 0.0467(15) 0.0338(13) -0.0029(11) -0.0044(10) -0.0076(10)
C01F 0.0376(13) 0.0389(14) 0.0369(14) 0.0046(11) -0.0096(11) 0.0152(11)
C01G 0.0229(12) 0.0636(17) 0.0372(14) -0.0084(12) -0.0094(10) 0.0173(12)
C01H 0.0384(14) 0.0331(13) 0.077(2) 0.0261(14) 0.0282(14) 0.0206(11)
C01I 0.0370(15) 0.070(2) 0.0578(19) 0.0351(16) 0.0063(13) 0.0316(14)
C01J 0.0473(15) 0.0425(15) 0.0427(15) 0.0031(12) -0.0122(12) 0.0277(13)

loop_
_atom_type_symbol
_atom_type_description
_atom_type_scat_dispersion_real
_atom_type_scat_dispersion_imag
_atom_type_scat_source
C C 0.0033 0.0016 'International Tables Vol C Tables 4.2.6.8 and 6.1.1.4'
H H 0.0000 0.0000 'International Tables Vol C Tables 4.2.6.8 and 6.1.1.4'
F F 0.0171 0.0103 'International Tables Vol C Tables 4.2.6.8 and 6.1.1.4'
O O 0.0106 0.0060 'International Tables Vol C Tables 4.2.6.8 and 6.1.1.4'
P P 0.1023 0.0942 'International Tables Vol C Tables 4.2.6.8 and 6.1.1.4'
S S 0.1246 0.1234 'International Tables Vol C Tables 4.2.6.8 and 6.1.1.4'

loop_
_geom_angle_atom_site_label_1
_geom_angle_atom_site_label_2
_geom_angle_atom_site_label_3
_geom_angle
_geom_angle_site_symmetry_1
_geom_angle_site_symmetry_3
_geom_angle_publ_flag
O00A P001 C00I 109.33(9) . . ?
O00A P001 C00K 103.56(8) . . ?
O00A P001 C00M 106.83(8) . . ?
C00I P001 C00K 112.79(9) . . ?
C00I P001 C00M 111.88(9) . . ?
C00M P001 C00K 111.91(9) . . ?
O00F S002 O00H 114.56(10) . . ?
O00F S002 C00X 103.14(10) . . ?
O00G S002 O00F 115.22(10) . . ?
O00G S002 O00H 115.83(10) . . ?
O00G S002 C00X 102.61(10) . . ?
O00H S002 C00X 102.79(10) . . ?
O00C S003 C015 102.76(10) . . ?
O00D S003 O00C 114.90(10) . . ?
O00D S003 C015 102.74(10) . . ?
O00E S003 O00C 114.93(10) . . ?
O00E S003 O00D 114.99(9) . . ?
O00E S003 C015 104.13(10) . . ?
O00A P004 C00J 103.22(8) . . ?
O00A P004 C00L 107.11(9) . . ?
O00A P004 C00N 108.10(8) . . ?
C00J P004 C00L 112.22(9) . . ?
C00N P004 C00J 116.43(9) . . ?
C00N P004 C00L 109.15(9) . . ?
P001 O00A P004 164.79(10) . . ?
C00W C00I P001 119.70(14) . . ?
C014 C00I P001 119.70(15) . . ?
C014 C00I C00W 120.53(18) . . ?
C010 C00J P004 118.46(15) . . ?
C010 C00J C012 120.48(18) . . ?
C012 C00J P004 120.67(15) . . ?
C00P C00K P001 121.21(14) . . ?
C00P C00K C01B 120.44(19) . . ?
C01B C00K P001 118.33(17) . . ?
C00O C00L P004 122.78(15) . . ?
C00O C00L C00R 120.66(18) . . ?
C00R C00L P004 116.47(15) . . ?
C00Q C00M P001 116.59(15) . . ?
C00Q C00M C00T 120.44(18) . . ?
C00T C00M P001 122.93(15) . . ?
C00U C00N P004 122.06(15) . . ?
C00U C00N C013 120.95(18) . . ?
C013 C00N P004 116.79(15) . . ?
C00L C00O H00O 120.5 . . ?
C00Z C00O C00L 118.99(19) . . ?
C00Z C00O H00O 120.5 . . ?
C00K C00P H00P 120.2 . . ?
C00K C00P C01A 119.5(2) . . ?
C01A C00P H00P 120.2 . . ?
C00M C00Q H00Q 120.2 . . ?
C011 C00Q C00M 119.53(19) . . ?
C011 C00Q H00Q 120.2 . . ?
C00L C00R H00R 120.4 . . ?
C00Y C00R C00L 119.23(19) . . ?
C00Y C00R H00R 120.4 . . ?
C00V C00S H00S 119.8 . . ?
C00V C00S C011 120.39(19) . . ?
C011 C00S H00S 119.8 . . ?
C00M C00T H00T 120.4 . . ?
C00V C00T C00M 119.17(19) . . ?
C00V C00T H00T 120.4 . . ?
C00N C00U H00U 120.7 . . ?
C00N C00U C018 118.7(2) . . ?
C018 C00U H00U 120.7 . . ?
C00S C00V C00T 120.45(19) . . ?
C00S C00V H00V 119.8 . . ?
C00T C00V H00V 119.8 . . ?
C00I C00W H00W 120.3 . . ?
C01D C00W C00I 119.4(2) . . ?
C01D C00W H00W 120.3 . . ?
F005 C00X S002 111.68(14) . . ?
F005 C00X F007 106.88(17) . . ?
F007 C00X S002 111.84(14) . . ?
F009 C00X S002 111.26(15) . . ?
F009 C00X F005 107.47(17) . . ?
F009 C00X F007 107.46(17) . . ?
C00R C00Y H00Y 119.9 . . ?
C016 C00Y C00R 120.1(2) . . ?
C016 C00Y H00Y 119.9 . . ?
C00O C00Z H00Z 119.8 . . ?
C016 C00Z C00O 120.3(2) . . ?
C016 C00Z H00Z 119.8 . . ?
C00J C010 H010 120.4 . . ?
C01F C010 C00J 119.3(2) . . ?
C01F C010 H010 120.4 . . ?
C00Q C011 C00S 120.0(2) . . ?
C00Q C011 H011 120.0 . . ?
C00S C011 H011 120.0 . . ?
C00J C012 H012 120.5 . . ?
C01E C012 C00J 118.9(2) . . ?
C01E C012 H012 120.5 . . ?
C00N C013 H013 120.3 . . ?
C019 C013 C00N 119.4(2) . . ?
C019 C013 H013 120.3 . . ?
C00I C014 H014 120.6 . . ?
C01J C014 C00I 118.8(2) . . ?
C01J C014 H014 120.6 . . ?
F006 C015 S003 111.36(14) . . ?
F008 C015 S003 111.18(15) . . ?
F008 C015 F006 107.05(18) . . ?
F00B C015 S003 111.80(15) . . ?
F00B C015 F006 107.58(18) . . ?
F00B C015 F008 107.64(18) . . ?
C00Y C016 H016 119.7 . . ?
C00Z C016 C00Y 120.68(19) . . ?
C00Z C016 H016 119.7 . . ?
C018 C017 H017 119.7 . . ?
C018 C017 C019 120.6(2) . . ?
C019 C017 H017 119.7 . . ?
C00U C018 H018 119.8 . . ?
C017 C018 C00U 120.4(2) . . ?
C017 C018 H018 119.8 . . ?
C013 C019 C017 120.0(2) . . ?
C013 C019 H019 120.0 . . ?
C017 C019 H019 120.0 . . ?
C00P C01A H01A 119.9 . . ?
C01H C01A C00P 120.2(2) . . ?
C01H C01A H01A 119.9 . . ?
C00K C01B H01B 120.6 . . ?
C01I C01B C00K 118.8(2) . . ?
C01I C01B H01B 120.6 . . ?
C01E C01C H01C 119.9 . . ?
C01F C01C H01C 119.9 . . ?
C01F C01C C01E 120.2(2) . . ?
C00W C01D H01D 120.0 . . ?
C01G C01D C00W 120.0(2) . . ?
C01G C01D H01D 120.0 . . ?
C012 C01E H01E 119.7 . . ?
C01C C01E C012 120.5(2) . . ?
C01C C01E H01E 119.7 . . ?
C010 C01F H01F 119.7 . . ?
C01C C01F C010 120.5(2) . . ?
C01C C01F H01F 119.7 . . ?
C01D C01G H01G 119.4 . . ?
C01D C01G C01J 121.3(2) . . ?
C01J C01G H01G 119.4 . . ?
C01A C01H H01H 119.6 . . ?
C01A C01H C01I 120.8(2) . . ?
C01I C01H H01H 119.6 . . ?
C01B C01I H01I 119.9 . . ?
C01H C01I C01B 120.2(2) . . ?
C01H C01I H01I 119.9 . . ?
C014 C01J H01J 120.0 . . ?
C01G C01J C014 120.0(2) . . ?
C01G C01J H01J 120.0 . . ?

loop_
_geom_bond_atom_site_label_1
_geom_bond_atom_site_label_2
_geom_bond_distance
_geom_bond_site_symmetry_2
_geom_bond_publ_flag
P001 O00A 1.5866(14) . ?
P001 C00I 1.7613(19) . ?
P001 C00K 1.7718(19) . ?
P001 C00M 1.769(2) . ?
S002 O00F 1.4369(16) . ?
S002 O00G 1.4338(16) . ?
S002 O00H 1.4384(15) . ?
S002 C00X 1.819(2) . ?
S003 O00C 1.4443(16) . ?
S003 O00D 1.4420(15) . ?
S003 O00E 1.4380(15) . ?
S003 C015 1.822(2) . ?
P004 O00A 1.5937(14) . ?
P004 C00J 1.7683(19) . ?
P004 C00L 1.7721(19) . ?
P004 C00N 1.7644(19) . ?
F005 C00X 1.334(2) . ?
F006 C015 1.338(2) . ?
F007 C00X 1.337(2) . ?
F008 C015 1.335(2) . ?
F009 C00X 1.329(2) . ?
F00B C015 1.328(3) . ?
C00I C00W 1.397(3) . ?
C00I C014 1.397(3) . ?
C00J C010 1.394(3) . ?
C00J C012 1.396(3) . ?
C00K C00P 1.385(3) . ?
C00K C01B 1.399(3) . ?
C00L C00O 1.393(3) . ?
C00L C00R 1.401(3) . ?
C00M C00Q 1.394(3) . ?
C00M C00T 1.394(3) . ?
C00N C00U 1.385(3) . ?
C00N C013 1.402(3) . ?
C00O H00O 0.9500 . ?
C00O C00Z 1.390(3) . ?
C00P H00P 0.9500 . ?
C00P C01A 1.385(3) . ?
C00Q H00Q 0.9500 . ?
C00Q C011 1.384(3) . ?
C00R H00R 0.9500 . ?
C00R C00Y 1.384(3) . ?
C00S H00S 0.9500 . ?
C00S C00V 1.379(3) . ?
C00S C011 1.387(3) . ?
C00T H00T 0.9500 . ?
C00T C00V 1.386(3) . ?
C00U H00U 0.9500 . ?
C00U C018 1.392(3) . ?
C00V H00V 0.9500 . ?
C00W H00W 0.9500 . ?
C00W C01D 1.384(3) . ?
C00Y H00Y 0.9500 . ?
C00Y C016 1.383(3) . ?
C00Z H00Z 0.9500 . ?
C00Z C016 1.380(3) . ?
C010 H010 0.9500 . ?
C010 C01F 1.386(3) . ?
C011 H011 0.9500 . ?
C012 H012 0.9500 . ?
C012 C01E 1.387(3) . ?
C013 H013 0.9500 . ?
C013 C019 1.374(3) . ?
C014 H014 0.9500 . ?
C014 C01J 1.395(3) . ?
C016 H016 0.9500 . ?
C017 H017 0.9500 . ?
C017 C018 1.380(3) . ?
C017 C019 1.384(3) . ?
C018 H018 0.9500 . ?
C019 H019 0.9500 . ?
C01A H01A 0.9500 . ?
C01A C01H 1.363(3) . ?
C01B H01B 0.9500 . ?
C01B C01I 1.386(3) . ?
C01C H01C 0.9500 . ?
C01C C01E 1.384(3) . ?
C01C C01F 1.372(3) . ?
C01D H01D 0.9500 . ?
C01D C01G 1.372(3) . ?
C01E H01E 0.9500 . ?
C01F H01F 0.9500 . ?
C01G H01G 0.9500 . ?
C01G C01J 1.377(4) . ?
C01H H01H 0.9500 . ?
C01H C01I 1.382(4) . ?
C01I H01I 0.9500 . ?
C01J H01J 0.9500 . ?

loop_
_geom_torsion_atom_site_label_1
_geom_torsion_atom_site_label_2
_geom_torsion_atom_site_label_3
_geom_torsion_atom_site_label_4
_geom_torsion
_geom_torsion_site_symmetry_1
_geom_torsion_site_symmetry_2
_geom_torsion_site_symmetry_3
_geom_torsion_site_symmetry_4
_geom_torsion_publ_flag
P001 C00I C00W C01D -176.28(16) . . . . ?
P001 C00I C014 C01J 175.64(17) . . . . ?
P001 C00K C00P C01A -179.11(16) . . . . ?
P001 C00K C01B C01I 179.09(19) . . . . ?
P001 C00M C00Q C011 -179.24(15) . . . . ?
P001 C00M C00T C00V 179.78(14) . . . . ?
P004 C00J C010 C01F -171.70(17) . . . . ?
P004 C00J C012 C01E 171.77(17) . . . . ?
P004 C00L C00O C00Z -177.14(14) . . . . ?
P004 C00L C00R C00Y 176.32(15) . . . . ?
P004 C00N C00U C018 175.67(16) . . . . ?
P004 C00N C013 C019 -175.95(18) . . . . ?
O00A P001 C00I C00W 67.72(18) . . . . ?
O00A P001 C00I C014 -109.30(18) . . . . ?
O00A P001 C00K C00P -138.56(17) . . . . ?
O00A P001 C00K C01B 42.89(19) . . . . ?
O00A P001 C00M C00Q -156.67(14) . . . . ?
O00A P001 C00M C00T 25.52(18) . . . . ?
O00A P004 C00J C010 106.25(17) . . . . ?
O00A P004 C00J C012 -66.59(18) . . . . ?
O00A P004 C00L C00O -23.52(18) . . . . ?
O00A P004 C00L C00R 159.91(14) . . . . ?
O00A P004 C00N C00U 123.85(17) . . . . ?
O00A P004 C00N C013 -61.29(18) . . . . ?
O00C S003 C015 F006 53.75(17) . . . . ?
O00C S003 C015 F008 -65.53(18) . . . . ?
O00C S003 C015 F00B 174.14(15) . . . . ?
O00D S003 C015 F006 173.35(15) . . . . ?
O00D S003 C015 F008 54.06(18) . . . . ?
O00D S003 C015 F00B -66.27(18) . . . . ?
O00E S003 C015 F006 -66.42(18) . . . . ?
O00E S003 C015 F008 174.29(15) . . . . ?
O00E S003 C015 F00B 53.97(18) . . . . ?
O00F S002 C00X F005 -56.31(17) . . . . ?
O00F S002 C00X F007 63.42(18) . . . . ?
O00F S002 C00X F009 -176.40(15) . . . . ?
O00G S002 C00X F005 63.73(17) . . . . ?
O00G S002 C00X F007 -176.54(15) . . . . ?
O00G S002 C00X F009 -56.36(17) . . . . ?
O00H S002 C00X F005 -175.70(15) . . . . ?
O00H S002 C00X F007 -55.96(18) . . . . ?
O00H S002 C00X F009 64.22(17) . . . . ?
C00I P001 O00A P004 24.6(4) . . . . ?
C00I P001 C00K C00P -20.5(2) . . . . ?
C00I P001 C00K C01B 160.96(17) . . . . ?
C00I P001 C00M C00Q 83.72(17) . . . . ?
C00I P001 C00M C00T -94.10(17) . . . . ?
C00I C00W C01D C01G 0.7(3) . . . . ?
C00I C014 C01J C01G 0.6(4) . . . . ?
C00J P004 O00A P001 155.9(4) . . . . ?
C00J P004 C00L C00O 89.07(17) . . . . ?
C00J P004 C00L C00R -87.49(16) . . . . ?
C00J P004 C00N C00U 8.3(2) . . . . ?
C00J P004 C00N C013 -176.83(15) . . . . ?
C00J C010 C01F C01C 0.0(3) . . . . ?
C00J C012 C01E C01C -0.4(3) . . . . ?
C00K P001 O00A P004 145.1(4) . . . . ?
C00K P001 C00I C00W -46.92(19) . . . . ?
C00K P001 C00I C014 136.05(17) . . . . ?
C00K P001 C00M C00Q -43.98(18) . . . . ?
C00K P001 C00M C00T 138.21(16) . . . . ?
C00K C00P C01A C01H 0.3(3) . . . . ?
C00K C01B C01I C01H -0.2(4) . . . . ?
C00L P004 O00A P001 -85.5(4) . . . . ?
C00L P004 C00J C010 -8.7(2) . . . . ?
C00L P004 C00J C012 178.42(16) . . . . ?
C00L P004 C00N C00U -119.97(17) . . . . ?
C00L P004 C00N C013 54.88(18) . . . . ?
C00L C00O C00Z C016 1.2(3) . . . . ?
C00L C00R C00Y C016 0.8(3) . . . . ?
C00M P001 O00A P004 -96.6(4) . . . . ?
C00M P001 C00I C00W -174.14(16) . . . . ?
C00M P001 C00I C014 8.8(2) . . . . ?
C00M P001 C00K C00P 106.73(17) . . . . ?
C00M P001 C00K C01B -71.83(19) . . . . ?
C00M C00Q C011 C00S -0.7(3) . . . . ?
C00M C00T C00V C00S -0.6(3) . . . . ?
C00N P004 O00A P001 32.0(4) . . . . ?
C00N P004 C00J C010 -135.51(16) . . . . ?
C00N P004 C00J C012 51.6(2) . . . . ?
C00N P004 C00L C00O -140.33(16) . . . . ?
C00N P004 C00L C00R 43.11(17) . . . . ?
C00N C00U C018 C017 -0.9(3) . . . . ?
C00N C013 C019 C017 0.9(4) . . . . ?
C00O C00L C00R C00Y -0.3(3) . . . . ?
C00O C00Z C016 C00Y -0.7(3) . . . . ?
C00P C00K C01B C01I 0.5(3) . . . . ?
C00P C01A C01H C01I 0.0(4) . . . . ?
C00Q C00M C00T C00V 2.1(3) . . . . ?
C00R C00L C00O C00Z -0.7(3) . . . . ?
C00R C00Y C016 C00Z -0.3(3) . . . . ?
C00T C00M C00Q C011 -1.4(3) . . . . ?
C00U C00N C013 C019 -1.0(3) . . . . ?
C00V C00S C011 C00Q 2.2(3) . . . . ?
C00W C00I C014 C01J -1.4(3) . . . . ?
C00W C01D C01G C01J -1.5(4) . . . . ?
C010 C00J C012 C01E -0.9(3) . . . . ?
C011 C00S C00V C00T -1.5(3) . . . . ?
C012 C00J C010 C01F 1.2(3) . . . . ?
C013 C00N C00U C018 1.0(3) . . . . ?
C014 C00I C00W C01D 0.7(3) . . . . ?
C018 C017 C019 C013 -0.7(4) . . . . ?
C019 C017 C018 C00U 0.7(4) . . . . ?
C01A C01H C01I C01B -0.1(4) . . . . ?
C01B C00K C00P C01A -0.6(3) . . . . ?
C01D C01G C01J C014 0.8(4) . . . . ?
C01E C01C C01F C010 -1.3(4) . . . . ?
C01F C01C C01E C012 1.5(4) . . . . ?
